data_7209101
loop_
_publ_author_name
'Singh, Ajnesh'
'Sharma, Raj P.'
'Aree, Thammarat'
'Venugopalan, Paloth'

_publ_section_title
;
 Water-mediated supramolecular architecture of Co(iii)--phenanthroline
 complexes: organizational control to 2D-layers and 3D-square cavities
 through substituted aryl carboxylate anions
;
_journal_issue 6
_journal_name_full CrystEngComm
_journal_page_first 1153
_journal_paper_doi 10.1039/c2ce26573g
_journal_volume 15
_journal_year 2013
_chemical_formula_sum 'C38 H41 Co N4 O14'
_chemical_formula_weight 836.68
_chemical_name_common
;carbonatobis(1,10-phenanthroline)cobalt(iii) 2-
methoxybenzoate.octahydrate
;
_chemical_name_systematic
;
carbonatobis(1,10-phenanthroline)cobalt(III)
2-methoxybenzoate.octahydrate
;
_space_group_IT_number 2
_symmetry_cell_setting triclinic
_symmetry_space_group_name_Hall '-P 1'
_symmetry_space_group_name_H-M 'P -1'
_atom_sites_solution_hydrogens geom
_atom_sites_solution_primary direct
_atom_sites_solution_secondary difmap
_audit_creation_method SHELXL-97
_cell_angle_alpha 105.26(3)
_cell_angle_beta 102.43(3)
_cell_angle_gamma 100.50(3)
_cell_formula_units_Z 2
_cell_length_a 11.227(2)
_cell_length_b 12.460(3)
_cell_length_c 15.064(3)
_cell_measurement_reflns_used 5158
_cell_measurement_temperature 293(2)
_cell_measurement_theta_max 21.38
_cell_measurement_theta_min 2.24
_cell_volume 1920.4(9)
_computing_cell_refinement 'APEX2 (Bruker, 2007)'
_computing_data_collection 'APEX2 (Bruker, 2007)'
_computing_data_reduction 'APEX2 (Bruker, 2007)'
_computing_molecular_graphics 'XP (Siemens)'
_computing_publication_material SHELXL-97
_computing_structure_refinement 'SHELXL-97 (Sheldrick, 1997)'
_computing_structure_solution 'SHELXS-97 (Sheldrick, 1997)'
_diffrn_ambient_temperature 293(2)
_diffrn_detector_area_resol_mean 512
_diffrn_measured_fraction_theta_full 0.942
_diffrn_measured_fraction_theta_max 0.942
_diffrn_measurement_device_type 'Bruker KAPPA APEXII'
_diffrn_measurement_method 'combination of \w and \f'
_diffrn_radiation_monochromator graphite
_diffrn_radiation_source 'fine-focus sealed tube'
_diffrn_radiation_type MoK\a
_diffrn_radiation_wavelength 0.71073
_diffrn_reflns_av_R_equivalents 0.0378
_diffrn_reflns_av_sigmaI/netI 0.0458
_diffrn_reflns_limit_h_max 13
_diffrn_reflns_limit_h_min -12
_diffrn_reflns_limit_k_max 14
_diffrn_reflns_limit_k_min -12
_diffrn_reflns_limit_l_max 17
_diffrn_reflns_limit_l_min -17
_diffrn_reflns_number 19602
_diffrn_reflns_theta_full 25.00
_diffrn_reflns_theta_max 25.00
_diffrn_reflns_theta_min 1.89
_diffrn_standards_number 0
_exptl_absorpt_coefficient_mu 0.521
_exptl_absorpt_correction_T_max 0.745
_exptl_absorpt_correction_T_min 0.674
_exptl_absorpt_correction_type multi-scan
_exptl_absorpt_process_details '(SADABS; Bruker, 2007)'
_exptl_crystal_colour 'reddish pink'
_exptl_crystal_density_diffrn 1.447
_exptl_crystal_density_meas ?
_exptl_crystal_density_method 'not measured'
_exptl_crystal_description rod
_exptl_crystal_F_000 872
_exptl_crystal_size_max 0.50
_exptl_crystal_size_mid 0.27
_exptl_crystal_size_min 0.14
_refine_diff_density_max 0.568
_refine_diff_density_min -0.448
_refine_diff_density_rms 0.057
_refine_ls_extinction_method none
_refine_ls_goodness_of_fit_ref 1.053
_refine_ls_hydrogen_treatment constr
_refine_ls_matrix_type full
_refine_ls_number_parameters 529
_refine_ls_number_reflns 6361
_refine_ls_number_restraints 36
_refine_ls_restrained_S_all 1.116
_refine_ls_R_factor_all 0.0823
_refine_ls_R_factor_gt 0.0586
_refine_ls_shift/su_max 0.001
_refine_ls_shift/su_mean 0.000
_refine_ls_structure_factor_coef Fsqd
_refine_ls_weighting_details 'calc w=1/[\s^2^(Fo^2^)+(0.0831P)^2^+0.9432P] where P=(Fo^2^+2Fc^2^)/3'
_refine_ls_weighting_scheme calc
_refine_ls_wR_factor_gt 0.1476
_refine_ls_wR_factor_ref 0.1597
_reflns_number_gt 4720
_reflns_number_total 6361
_reflns_threshold_expression >2sigma(I)
_cod_data_source_file c2ce26573g.txt
_cod_data_source_block 7cophbz
_cod_depositor_comments
;
The following automatic conversions were performed:

'_symmetry_cell_setting' value 'Triclinic' changed to 'triclinic'
according to /home/saulius/struct/CIF-dictionaries/cif_core.dic
dictionary named 'cif_core.dic' version 2.4.2 from 2011-04-26.

Automatic conversion script
Id: cif_fix_values 1891 2012-01-12 08:04:46Z andrius 

The following automatic conversions were performed:

'_exptl_crystal_density_meas' value 'not measured' was changed to '?'
- the value is perceived as not measured.

Automatic conversion script
Id: cif_fix_values 3008 2015-01-20 13:52:24Z robertas 
;
_cod_original_cell_volume 1920.6(7)
_cod_original_sg_symbol_H-M P-1
_cod_database_code 7209101

loop_
_symmetry_equiv_pos_as_xyz
'x, y, z'
'-x, -y, -z'

loop_
_atom_site_label
_atom_site_type_symbol
_atom_site_fract_x
_atom_site_fract_y
_atom_site_fract_z
_atom_site_U_iso_or_equiv
_atom_site_adp_type
_atom_site_occupancy
_atom_site_symmetry_multiplicity
_atom_site_calc_flag
_atom_site_refinement_flags
_atom_site_disorder_assembly
_atom_site_disorder_group
Co1 Co 0.79954(4) 0.72882(4) 0.23090(3) 0.0453(2) Uani 1 1 d . . .
O1 O 0.9541(2) 0.7957(2) 0.21292(18) 0.0589(7) Uani 1 1 d . . .
O2 O 0.8583(2) 0.6165(2) 0.15528(18) 0.0584(7) Uani 1 1 d . . .
O3 O 1.0331(3) 0.6769(3) 0.1138(2) 0.0920(11) Uani 1 1 d . . .
O4 O 1.6793(5) 0.9425(3) 0.8068(3) 0.1333(17) Uani 1 1 d . . .
O5 O 1.4826(5) 0.8348(4) 0.7511(2) 0.1045(13) Uani 1 1 d . . .
O6 O 1.4819(4) 0.7907(4) 0.5564(3) 0.1361(18) Uani 1 1 d . . .
O7 O 1.2743(5) 0.6302(4) 0.6456(3) 0.1340(16) Uani 1 1 d . . .
H7B H 1.3477 0.6755 0.6688 0.161 Uiso 1 1 d R . .
H7C H 1.2500 0.6439 0.6968 0.161 Uiso 1 1 d R . .
O8 O 0.8953(6) 0.3509(5) 0.2326(4) 0.202(3) Uani 1 1 d . . .
H8B H 0.9366 0.3762 0.1973 0.243 Uiso 1 1 d R . .
H8C H 0.9184 0.2933 0.2370 0.243 Uiso 1 1 d R . .
O9 O 1.0467(6) 0.4398(5) 0.1138(6) 0.238(3) Uani 1 1 d U . .
H9B H 1.0153 0.3819 0.0635 0.285 Uiso 1 1 d R . .
H9C H 1.0089 0.4924 0.1068 0.285 Uiso 1 1 d R . .
O10 O 0.6089(8) 1.0340(7) 0.1204(4) 0.259(4) Uani 1 1 d U . .
H10B H 0.5456 0.9857 0.0762 0.310 Uiso 1 1 d R . .
H10C H 0.5804 1.0754 0.1611 0.310 Uiso 1 1 d R . .
O11 O 0.8793(10) 0.1303(7) 0.1795(8) 0.315(5) Uani 1 1 d U . .
H11B H 0.8781 0.0930 0.1208 0.378 Uiso 1 1 d R . .
H11C H 0.8035 0.0900 0.1738 0.378 Uiso 1 1 d R . .
O12 O 1.9914(13) 0.9274(13) 0.9323(10) 0.321(9) Uani 0.742(15) 1 d PU A 1
O12A O 1.087(3) 0.772(2) -0.0087(19) 0.195(15) Uiso 0.258(15) 1 d P . 2
O13 O 1.9252(7) 1.0127(6) 0.8376(5) 0.169(3) Uani 0.800(10) 1 d PU B 1
O13A O 1.079(2) 0.280(2) 0.0643(19) 0.145(12) Uiso 0.200(10) 1 d P . 2
O14 O 1.6583(14) 1.1045(9) 0.9613(8) 0.237(7) Uani 0.662(17) 1 d PU C 1
O14A O 1.776(2) 1.1501(16) 0.9362(14) 0.171(10) Uiso 0.338(17) 1 d P . 2
N1 N 0.7055(3) 0.7510(3) 0.1166(2) 0.0518(8) Uani 1 1 d . . .
N2 N 0.6388(3) 0.6302(2) 0.2220(2) 0.0457(7) Uani 1 1 d . . .
N3 N 0.7757(3) 0.8653(2) 0.3180(2) 0.0454(7) Uani 1 1 d . . .
N4 N 0.8858(3) 0.7079(2) 0.3481(2) 0.0462(7) Uani 1 1 d . . .
C1 C 0.9549(4) 0.6946(4) 0.1576(3) 0.0637(11) Uani 1 1 d . . .
C2 C 0.7461(5) 0.8120(4) 0.0633(3) 0.0672(11) Uani 1 1 d . . .
H2 H 0.8299 0.8537 0.0821 0.081 Uiso 1 1 calc R . .
C3 C 0.6646(6) 0.8141(4) -0.0206(3) 0.0805(14) Uani 1 1 d . . .
H3A H 0.6949 0.8570 -0.0568 0.097 Uiso 1 1 calc R . .
C4 C 0.5432(6) 0.7550(4) -0.0491(3) 0.0799(15) Uani 1 1 d . . .
H4A H 0.4901 0.7566 -0.1052 0.096 Uiso 1 1 calc R . .
C5 C 0.4963(4) 0.6912(4) 0.0051(3) 0.0639(11) Uani 1 1 d . . .
C6 C 0.5834(4) 0.6921(3) 0.0876(3) 0.0510(9) Uani 1 1 d . . .
C7 C 0.5466(3) 0.6266(3) 0.1461(3) 0.0478(9) Uani 1 1 d . . .
C8 C 0.4229(4) 0.5604(3) 0.1217(3) 0.0598(11) Uani 1 1 d . . .
C9 C 0.3360(4) 0.5631(4) 0.0385(4) 0.0775(14) Uani 1 1 d . . .
H9A H 0.2527 0.5209 0.0221 0.093 Uiso 1 1 calc R . .
C10 C 0.3705(5) 0.6244(4) -0.0169(3) 0.0788(14) Uani 1 1 d . . .
H10A H 0.3109 0.6233 -0.0709 0.095 Uiso 1 1 calc R . .
C11 C 0.3963(4) 0.4947(4) 0.1808(3) 0.0700(12) Uani 1 1 d . . .
H11A H 0.3148 0.4507 0.1690 0.084 Uiso 1 1 calc R . .
C12 C 0.4896(4) 0.4953(3) 0.2551(3) 0.0667(11) Uani 1 1 d . . .
H12A H 0.4727 0.4497 0.2931 0.080 Uiso 1 1 calc R . .
C13 C 0.6104(4) 0.5641(3) 0.2747(3) 0.0561(10) Uani 1 1 d . . .
H13A H 0.6732 0.5640 0.3262 0.067 Uiso 1 1 calc R . .
C14 C 0.7220(4) 0.9465(3) 0.2987(3) 0.0592(10) Uani 1 1 d . . .
H14A H 0.6859 0.9405 0.2353 0.071 Uiso 1 1 calc R . .
C16 C 0.7690(4) 1.0508(3) 0.4648(3) 0.0647(11) Uani 1 1 d . . .
H16A H 0.7659 1.1136 0.5131 0.078 Uiso 1 1 calc R . .
C15 C 0.7191(4) 1.0405(3) 0.3723(4) 0.0688(12) Uani 1 1 d . . .
H15A H 0.6822 1.0968 0.3573 0.083 Uiso 1 1 calc R . .
C17 C 0.8256(4) 0.9667(3) 0.4881(3) 0.0553(10) Uani 1 1 d . . .
C18 C 0.8267(3) 0.8761(3) 0.4109(3) 0.0462(9) Uani 1 1 d . . .
C19 C 0.8869(3) 0.7903(3) 0.4278(2) 0.0450(8) Uani 1 1 d . . .
C20 C 0.9447(3) 0.7936(3) 0.5211(3) 0.0564(10) Uani 1 1 d . . .
C21 C 0.9398(4) 0.8851(4) 0.5992(3) 0.0692(12) Uani 1 1 d . . .
H21A H 0.9759 0.8880 0.6617 0.083 Uiso 1 1 calc R . .
C22 C 0.8835(4) 0.9668(4) 0.5834(3) 0.0681(12) Uani 1 1 d . . .
H22A H 0.8817 1.0256 0.6356 0.082 Uiso 1 1 calc R . .
C23 C 1.0051(4) 0.7078(4) 0.5301(3) 0.0666(12) Uani 1 1 d . . .
H23A H 1.0460 0.7066 0.5904 0.080 Uiso 1 1 calc R . .
C24 C 1.0040(4) 0.6256(4) 0.4503(4) 0.0689(12) Uani 1 1 d . . .
H24A H 1.0445 0.5680 0.4561 0.083 Uiso 1 1 calc R . .
C25 C 0.9424(4) 0.6263(3) 0.3590(3) 0.0598(10) Uani 1 1 d . . .
H25A H 0.9415 0.5683 0.3052 0.072 Uiso 1 1 calc R . .
C26 C 1.6346(4) 0.7733(3) 0.6791(3) 0.0602(10) Uani 1 1 d . . .
C27 C 1.5740(4) 0.7360(4) 0.5829(3) 0.0739(12) Uani 1 1 d . . .
C28 C 1.6045(4) 0.6526(4) 0.5178(3) 0.0787(13) Uani 1 1 d . . .
H28A H 1.5617 0.6294 0.4531 0.094 Uiso 1 1 calc R . .
C29 C 1.6986(4) 0.6043(4) 0.5498(4) 0.0756(13) Uani 1 1 d . . .
H29A H 1.7174 0.5457 0.5068 0.091 Uiso 1 1 calc R . .
C30 C 1.7642(4) 0.6411(5) 0.6431(4) 0.0790(13) Uani 1 1 d . . .
H30A H 1.8295 0.6093 0.6638 0.095 Uiso 1 1 calc R . .
C31 C 1.7342(4) 0.7267(4) 0.7083(3) 0.0735(13) Uani 1 1 d . . .
H31A H 1.7813 0.7531 0.7722 0.088 Uiso 1 1 calc R . .
C32 C 1.5946(7) 0.8591(4) 0.7499(3) 0.0830(15) Uani 1 1 d . . .
C33 C 1.4267(5) 0.7733(5) 0.4616(3) 0.0753(14) Uani 1 1 d . . .
C34 C 1.3194(5) 0.6866(4) 0.4121(4) 0.0864(15) Uani 1 1 d . . .
H34A H 1.2883 0.6329 0.4396 0.104 Uiso 1 1 calc R . .
C35 C 1.2603(5) 0.6817(6) 0.3219(5) 0.0975(18) Uani 1 1 d . . .
H35A H 1.1874 0.6237 0.2878 0.117 Uiso 1 1 calc R . .
C36 C 1.3026(6) 0.7560(8) 0.2811(5) 0.108(2) Uani 1 1 d . . .
H36A H 1.2606 0.7492 0.2188 0.130 Uiso 1 1 calc R . .
C37 C 1.4042(7) 0.8401(7) 0.3285(5) 0.119(2) Uani 1 1 d . . .
H37A H 1.4327 0.8928 0.2992 0.143 Uiso 1 1 calc R . .
C38 C 1.4681(5) 0.8515(6) 0.4190(5) 0.1000(18) Uani 1 1 d . . .
H38 H 1.5394 0.9119 0.4518 0.120 Uiso 1 1 calc R . .

loop_
_atom_site_aniso_label
_atom_site_aniso_U_11
_atom_site_aniso_U_22
_atom_site_aniso_U_33
_atom_site_aniso_U_23
_atom_site_aniso_U_13
_atom_site_aniso_U_12
Co1 0.0464(3) 0.0403(3) 0.0423(3) 0.0111(2) 0.0068(2) 0.0035(2)
O1 0.0526(16) 0.0580(17) 0.0535(16) 0.0106(13) 0.0114(12) -0.0025(13)
O2 0.0554(16) 0.0528(15) 0.0527(16) 0.0025(12) 0.0085(13) 0.0076(13)
O3 0.063(2) 0.127(3) 0.071(2) 0.0069(19) 0.0267(17) 0.0159(19)
O4 0.216(5) 0.075(2) 0.081(3) 0.004(2) 0.045(3) -0.003(3)
O5 0.143(4) 0.119(3) 0.065(2) 0.021(2) 0.039(2) 0.063(3)
O6 0.174(4) 0.194(4) 0.060(2) 0.021(3) 0.025(2) 0.131(4)
O7 0.163(4) 0.113(3) 0.121(3) 0.027(3) 0.023(3) 0.058(3)
O8 0.258(7) 0.162(5) 0.150(5) -0.018(4) 0.023(5) 0.102(5)
O9 0.170(5) 0.144(5) 0.338(9) 0.004(5) 0.037(6) 0.033(4)
O10 0.438(10) 0.284(7) 0.147(5) 0.068(5) 0.109(6) 0.285(8)
O11 0.355(10) 0.198(7) 0.389(11) 0.093(8) 0.105(9) 0.064(7)
O12 0.275(13) 0.346(15) 0.290(13) 0.022(10) 0.081(10) 0.064(11)
O13 0.173(6) 0.139(5) 0.154(6) 0.054(4) 0.014(4) -0.039(4)
O14 0.309(14) 0.159(9) 0.250(11) 0.004(7) 0.141(9) 0.090(9)
N1 0.057(2) 0.0488(17) 0.0463(18) 0.0150(15) 0.0114(15) 0.0102(15)
N2 0.0468(17) 0.0400(16) 0.0442(17) 0.0117(13) 0.0074(14) 0.0048(13)
N3 0.0455(16) 0.0381(16) 0.0493(18) 0.0141(13) 0.0110(14) 0.0047(13)
N4 0.0415(16) 0.0404(16) 0.0520(18) 0.0149(14) 0.0085(13) 0.0035(13)
C1 0.052(2) 0.079(3) 0.047(2) 0.009(2) 0.005(2) 0.010(2)
C2 0.086(3) 0.067(3) 0.054(3) 0.026(2) 0.022(2) 0.017(2)
C3 0.124(5) 0.075(3) 0.053(3) 0.032(2) 0.025(3) 0.032(3)
C4 0.112(4) 0.081(3) 0.044(2) 0.013(2) 0.005(3) 0.047(3)
C5 0.080(3) 0.061(3) 0.042(2) 0.004(2) 0.003(2) 0.031(2)
C6 0.059(2) 0.048(2) 0.041(2) 0.0061(17) 0.0067(18) 0.0182(18)
C7 0.047(2) 0.0404(19) 0.046(2) 0.0013(16) 0.0061(17) 0.0113(16)
C8 0.048(2) 0.050(2) 0.064(3) -0.004(2) 0.009(2) 0.0098(18)
C9 0.047(2) 0.079(3) 0.075(3) -0.004(3) -0.007(2) 0.009(2)
C10 0.065(3) 0.086(3) 0.058(3) -0.003(3) -0.014(2) 0.029(3)
C11 0.053(3) 0.054(3) 0.081(3) -0.002(2) 0.021(2) -0.008(2)
C12 0.064(3) 0.053(2) 0.075(3) 0.015(2) 0.022(2) -0.004(2)
C13 0.058(2) 0.049(2) 0.054(2) 0.0144(19) 0.0103(19) 0.0022(18)
C14 0.059(2) 0.049(2) 0.070(3) 0.023(2) 0.017(2) 0.0114(19)
C16 0.057(2) 0.050(2) 0.078(3) 0.003(2) 0.031(2) 0.003(2)
C15 0.062(3) 0.045(2) 0.104(4) 0.022(2) 0.031(3) 0.016(2)
C17 0.050(2) 0.047(2) 0.060(3) 0.0052(19) 0.0240(19) -0.0051(18)
C18 0.0406(19) 0.0409(19) 0.048(2) 0.0096(17) 0.0132(16) -0.0060(16)
C19 0.0386(19) 0.044(2) 0.045(2) 0.0161(17) 0.0088(16) -0.0058(16)
C20 0.044(2) 0.065(3) 0.051(2) 0.022(2) 0.0082(17) -0.0100(19)
C21 0.064(3) 0.086(3) 0.042(2) 0.018(2) 0.010(2) -0.007(2)
C22 0.064(3) 0.073(3) 0.044(2) -0.002(2) 0.020(2) -0.014(2)
C23 0.053(2) 0.085(3) 0.063(3) 0.043(3) 0.005(2) 0.005(2)
C24 0.056(3) 0.074(3) 0.091(3) 0.050(3) 0.018(2) 0.017(2)
C25 0.060(2) 0.055(2) 0.069(3) 0.027(2) 0.018(2) 0.014(2)
C26 0.077(3) 0.056(2) 0.046(2) 0.0199(19) 0.017(2) 0.007(2)
C27 0.071(3) 0.094(3) 0.057(3) 0.018(2) 0.016(2) 0.032(3)
C28 0.071(3) 0.095(3) 0.060(3) 0.005(3) 0.019(2) 0.026(3)
C29 0.073(3) 0.071(3) 0.088(4) 0.024(3) 0.034(3) 0.020(2)
C30 0.064(3) 0.091(4) 0.101(4) 0.052(3) 0.033(3) 0.023(3)
C31 0.069(3) 0.079(3) 0.066(3) 0.040(3) 0.008(2) -0.009(2)
C32 0.134(5) 0.067(3) 0.045(3) 0.023(2) 0.019(3) 0.018(3)
C33 0.074(3) 0.109(4) 0.042(2) 0.010(3) 0.014(2) 0.045(3)
C34 0.106(4) 0.062(3) 0.100(4) 0.022(3) 0.047(4) 0.027(3)
C35 0.068(3) 0.107(5) 0.086(4) -0.006(3) 0.011(3) 0.014(3)
C36 0.081(4) 0.174(7) 0.082(4) 0.043(5) 0.021(3) 0.058(5)
C37 0.113(5) 0.152(6) 0.117(5) 0.079(5) 0.045(5) 0.025(5)
C38 0.057(3) 0.128(5) 0.099(4) 0.027(4) 0.023(3) -0.004(3)

loop_
_atom_type_symbol
_atom_type_description
_atom_type_scat_dispersion_real
_atom_type_scat_dispersion_imag
_atom_type_scat_source
C C 0.0033 0.0016 'International Tables Vol C Tables 4.2.6.8 and 6.1.1.4'
H H 0.0000 0.0000 'International Tables Vol C Tables 4.2.6.8 and 6.1.1.4'
N N 0.0061 0.0033 'International Tables Vol C Tables 4.2.6.8 and 6.1.1.4'
O O 0.0106 0.0060 'International Tables Vol C Tables 4.2.6.8 and 6.1.1.4'
Co Co 0.3494 0.9721 'International Tables Vol C Tables 4.2.6.8 and 6.1.1.4'

loop_
_geom_angle_atom_site_label_1
_geom_angle_atom_site_label_2
_geom_angle_atom_site_label_3
_geom_angle
_geom_angle_site_symmetry_1
_geom_angle_site_symmetry_3
O2 Co1 O1 69.44(12) . .
O2 Co1 N4 92.71(12) . .
O1 Co1 N4 91.38(12) . .
O2 Co1 N1 89.85(12) . .
O1 Co1 N1 91.32(13) . .
N4 Co1 N1 176.80(12) . .
O2 Co1 N2 97.41(12) . .
O1 Co1 N2 166.07(12) . .
N4 Co1 N2 93.93(12) . .
N1 Co1 N2 83.83(13) . .
O2 Co1 N3 167.72(12) . .
O1 Co1 N3 98.90(12) . .
N4 Co1 N3 83.47(12) . .
N1 Co1 N3 94.42(12) . .
N2 Co1 N3 94.50(12) . .
C1 O1 Co1 89.9(2) . .
C1 O2 Co1 90.9(2) . .
C33 O6 C27 120.5(4) . .
H7B O7 H7C 98.1 . .
H8B O8 H8C 104.6 . .
H9B O9 H9C 107.8 . .
H10B O10 H10C 107.9 . .
H11B O11 H11C 93.2 . .
O14A O12A O13A 162(2) 2_876 2_765
C2 N1 C6 117.9(3) . .
C2 N1 Co1 129.1(3) . .
C6 N1 Co1 113.0(2) . .
C13 N2 C7 117.8(3) . .
C13 N2 Co1 130.1(3) . .
C7 N2 Co1 112.0(2) . .
C14 N3 C18 118.2(3) . .
C14 N3 Co1 129.9(3) . .
C18 N3 Co1 111.8(2) . .
C25 N4 C19 118.2(3) . .
C25 N4 Co1 128.5(3) . .
C19 N4 Co1 113.3(2) . .
O3 C1 O2 125.2(4) . .
O3 C1 O1 125.2(4) . .
O2 C1 O1 109.6(4) . .
N1 C2 C3 121.1(4) . .
N1 C2 H2 119.4 . .
C3 C2 H2 119.4 . .
C4 C3 C2 120.6(4) . .
C4 C3 H3A 119.7 . .
C2 C3 H3A 119.7 . .
C3 C4 C5 120.2(4) . .
C3 C4 H4A 119.9 . .
C5 C4 H4A 119.9 . .
C4 C5 C6 116.1(4) . .
C4 C5 C10 126.1(4) . .
C6 C5 C10 117.8(4) . .
N1 C6 C5 124.1(4) . .
N1 C6 C7 115.3(3) . .
C5 C6 C7 120.6(4) . .
N2 C7 C8 123.8(4) . .
N2 C7 C6 115.9(3) . .
C8 C7 C6 120.2(4) . .
C7 C8 C11 116.4(4) . .
C7 C8 C9 117.8(4) . .
C11 C8 C9 125.7(4) . .
C10 C9 C8 122.1(4) . .
C10 C9 H9A 118.9 . .
C8 C9 H9A 118.9 . .
C9 C10 C5 121.4(4) . .
C9 C10 H10A 119.3 . .
C5 C10 H10A 119.3 . .
C12 C11 C8 119.8(4) . .
C12 C11 H11A 120.1 . .
C8 C11 H11A 120.1 . .
C11 C12 C13 120.1(4) . .
C11 C12 H12A 119.9 . .
C13 C12 H12A 119.9 . .
N2 C13 C12 121.9(4) . .
N2 C13 H13A 119.0 . .
C12 C13 H13A 119.0 . .
N3 C14 C15 120.8(4) . .
N3 C14 H14A 119.6 . .
C15 C14 H14A 119.6 . .
C15 C16 C17 120.0(4) . .
C15 C16 H16A 120.0 . .
C17 C16 H16A 120.0 . .
C16 C15 C14 121.0(4) . .
C16 C15 H15A 119.5 . .
C14 C15 H15A 119.5 . .
C18 C17 C16 116.0(4) . .
C18 C17 C22 117.9(4) . .
C16 C17 C22 126.1(4) . .
N3 C18 C17 124.0(3) . .
N3 C18 C19 116.2(3) . .
C17 C18 C19 119.7(4) . .
N4 C19 C20 123.6(3) . .
N4 C19 C18 115.2(3) . .
C20 C19 C18 121.2(4) . .
C23 C20 C19 116.9(4) . .
C23 C20 C21 124.8(4) . .
C19 C20 C21 118.3(4) . .
C22 C21 C20 120.6(4) . .
C22 C21 H21A 119.7 . .
C20 C21 H21A 119.7 . .
C21 C22 C17 122.2(4) . .
C21 C22 H22A 118.9 . .
C17 C22 H22A 118.9 . .
C24 C23 C20 119.4(4) . .
C24 C23 H23A 120.3 . .
C20 C23 H23A 120.3 . .
C23 C24 C25 120.8(4) . .
C23 C24 H24A 119.6 . .
C25 C24 H24A 119.6 . .
N4 C25 C24 121.2(4) . .
N4 C25 H25A 119.4 . .
C24 C25 H25A 119.4 . .
C27 C26 C31 116.7(4) . .
C27 C26 C32 121.8(4) . .
C31 C26 C32 121.5(4) . .
C26 C27 C28 122.6(4) . .
C26 C27 O6 114.6(4) . .
C28 C27 O6 122.7(4) . .
C29 C28 C27 119.0(4) . .
C29 C28 H28A 120.5 . .
C27 C28 H28A 120.5 . .
C30 C29 C28 120.6(5) . .
C30 C29 H29A 119.7 . .
C28 C29 H29A 119.7 . .
C29 C30 C31 120.0(4) . .
C29 C30 H30A 120.0 . .
C31 C30 H30A 120.0 . .
C30 C31 C26 120.9(4) . .
C30 C31 H31A 119.6 . .
C26 C31 H31A 119.6 . .
O4 C32 O5 126.3(6) . .
O4 C32 C26 116.4(6) . .
O5 C32 C26 117.0(5) . .
C38 C33 O6 119.9(5) . .
C38 C33 C34 119.0(5) . .
O6 C33 C34 120.5(6) . .
C35 C34 C33 118.0(5) . .
C35 C34 H34A 121.0 . .
C33 C34 H34A 121.0 . .
C36 C35 C34 122.3(6) . .
C36 C35 H35A 118.8 . .
C34 C35 H35A 118.8 . .
C35 C36 C37 120.0(6) . .
C35 C36 H36A 120.0 . .
C37 C36 H36A 120.0 . .
C36 C37 C38 121.3(6) . .
C36 C37 H37A 119.3 . .
C38 C37 H37A 119.3 . .
C37 C38 C33 119.3(5) . .
C37 C38 H38 120.4 . .
C33 C38 H38 120.4 . .

loop_
_geom_bond_atom_site_label_1
_geom_bond_atom_site_label_2
_geom_bond_distance
_geom_bond_site_symmetry_2
Co1 O2 1.874(3) .
Co1 O1 1.890(3) .
Co1 N4 1.929(3) .
Co1 N1 1.931(3) .
Co1 N2 1.946(3) .
Co1 N3 1.957(3) .
O1 C1 1.317(5) .
O2 C1 1.307(5) .
O3 C1 1.224(5) .
O4 C32 1.241(6) .
O5 C32 1.243(6) .
O6 C33 1.370(5) .
O6 C27 1.384(5) .
O7 H7B 0.8496 .
O7 H7C 0.8594 .
O8 H8B 0.8600 .
O8 H8C 0.8201 .
O9 H9B 0.8504 .
O9 H9C 0.8605 .
O10 H10B 0.8600 .
O10 H10C 0.8501 .
O11 H11B 0.8802 .
O11 H11C 0.8801 .
O12A O14A 1.64(3) 2_876
O12A O13A 1.79(3) 2_765
O13A O12A 1.79(3) 2_765
O14A O12A 1.64(3) 2_876
N1 C2 1.336(5) .
N1 C6 1.348(5) .
N2 C13 1.329(5) .
N2 C7 1.352(4) .
N3 C14 1.332(5) .
N3 C18 1.354(4) .
N4 C25 1.320(5) .
N4 C19 1.355(5) .
C2 C3 1.401(6) .
C2 H2 0.9300 .
C3 C4 1.342(7) .
C3 H3A 0.9300 .
C4 C5 1.397(7) .
C4 H4A 0.9300 .
C5 C6 1.402(5) .
C5 C10 1.423(7) .
C6 C7 1.423(5) .
C7 C8 1.395(5) .
C8 C11 1.400(6) .
C8 C9 1.426(6) .
C9 C10 1.341(7) .
C9 H9A 0.9300 .
C10 H10A 0.9300 .
C11 C12 1.356(6) .
C11 H11A 0.9300 .
C12 C13 1.391(5) .
C12 H12A 0.9300 .
C13 H13A 0.9300 .
C14 C15 1.396(6) .
C14 H14A 0.9300 .
C16 C15 1.347(6) .
C16 C17 1.401(6) .
C16 H16A 0.9300 .
C15 H15A 0.9300 .
C17 C18 1.396(5) .
C17 C22 1.443(6) .
C18 C19 1.412(5) .
C19 C20 1.402(5) .
C20 C23 1.387(6) .
C20 C21 1.426(6) .
C21 C22 1.338(6) .
C21 H21A 0.9300 .
C22 H22A 0.9300 .
C23 C24 1.354(6) .
C23 H23A 0.9300 .
C24 C25 1.404(6) .
C24 H24A 0.9300 .
C25 H25A 0.9300 .
C26 C27 1.373(6) .
C26 C31 1.393(6) .
C26 C32 1.504(7) .
C27 C28 1.377(6) .
C28 C29 1.370(6) .
C28 H28A 0.9300 .
C29 C30 1.349(7) .
C29 H29A 0.9300 .
C30 C31 1.393(7) .
C30 H30A 0.9300 .
C31 H31A 0.9300 .
C33 C38 1.368(7) .
C33 C34 1.375(7) .
C34 C35 1.358(8) .
C34 H34A 0.9300 .
C35 C36 1.313(8) .
C35 H35A 0.9300 .
C36 C37 1.315(9) .
C36 H36A 0.9300 .
C37 C38 1.354(8) .
C37 H37A 0.9300 .
C38 H38 0.9300 .
